data_4021492
loop_
_publ_author_name
'R. Brandon Miles'
'Chad E. Davis'
'Robert M. Coates'

_publ_contact_author_address
;Department of Chemistry
University of Illinois
600 South Mathews Avenue, Urbana, IL  61801 (USA)
;
_publ_contact_author_email coates@scs.uiuc.edu
_publ_contact_author_fax (+1)217-244-8024
_publ_contact_author_name 'Robert M. Coates'
_publ_section_title
;
 Syn- and Anti-Selective Prins Cyclizations of \d,\e-Unsaturated
 Ketones to 1,3-Halohydrins with Lewis Acids
;
_journal_name_full 'Journal of Organic Chemistry'
_journal_page_first 1493
_journal_page_last 1501
_journal_paper_doi 10.1021/jo052142n
_journal_volume 71
_journal_year 2006
_chemical_absolute_configuration ad
_chemical_compound_source synthesis
_chemical_formula_moiety 'C13 H23 Br O'
_chemical_formula_sum 'C13 H23 Br O'
_chemical_formula_weight 275.22
_chemical_melting_point 336
_chemical_name_common (1R,3S,6S,9R)-3-Bromo-5,5,9-trimethylbicyclo[4.4.0]decan-1-ol
_chemical_name_systematic (1R,3S,6S,9R)-3-Bromo-5,5,9-trimethylbicyclo[4.4.0]decan-1-ol
_space_group_IT_number 19
_space_group_name_Hall 'P 2ac 2ab'
_space_group_name_H-M_alt 'P 21 21 21'
_symmetry_cell_setting orthorhombic
_symmetry_Int_Tables_number 19
_symmetry_space_group_name_Hall 'P 2ac 2ab'
_symmetry_space_group_name_H-M 'P 21 21 21'
_atom_sites_solution_hydrogens geom
_atom_sites_solution_primary direct
_atom_sites_solution_secondary difmap
_audit_creation_method SHELXL-97
_audit_update_record
; 
2005-04-16   text and data added, srw 
;
_cell_angle_alpha 90.00
_cell_angle_beta 90.00
_cell_angle_gamma 90.00
_cell_formula_units_Z 12
_cell_length_a 13.658(4)
_cell_length_b 16.120(4)
_cell_length_c 18.840(5)
_cell_measurement_reflns_used 984
_cell_measurement_temperature 193(2)
_cell_measurement_theta_max 21.37
_cell_measurement_theta_min 2.50
_cell_volume 4148.0(19)
_computing_cell_refinement 'SAINT V6.22 (Bruker, 2001)'
_computing_data_collection 'SMART V5.625 (Bruker, 2001)'
_computing_data_reduction 'SAINT V6.22 (Bruker, 2001)'
_computing_molecular_graphics 'SHELXTL V6.12 (Bruker, 2001)'
_computing_publication_material 'CIFTAB (Sheldrick, 2001)'
_computing_structure_refinement 'SHELXTL V6.12 (Bruker, 2001)'
_computing_structure_solution 'SHELXTL V6.12 (Bruker, 2001)'
_diffrn_ambient_temperature 193(2)
_diffrn_measured_fraction_theta_full 1.000
_diffrn_measured_fraction_theta_max 1.000
_diffrn_measurement_device 'Siemens Platform/CCD'
_diffrn_measurement_method 'profile data from \w scans'
_diffrn_radiation_monochromator graphite
_diffrn_radiation_type MoK\a
_diffrn_radiation_wavelength 0.71073
_diffrn_radiation_wavelength_id g50fas
_diffrn_reflns_av_R_equivalents 0.0736
_diffrn_reflns_av_sigmaI/netI 0.0826
_diffrn_reflns_limit_h_max 16
_diffrn_reflns_limit_h_min -16
_diffrn_reflns_limit_k_max 19
_diffrn_reflns_limit_k_min -19
_diffrn_reflns_limit_l_max 22
_diffrn_reflns_limit_l_min -22
_diffrn_reflns_number 32673
_diffrn_reflns_theta_full 25.34
_diffrn_reflns_theta_max 25.34
_diffrn_reflns_theta_min 1.66
_diffrn_source 'normal-focus sealed tube'
_diffrn_standards_decay_% 7.4
_diffrn_standards_interval_time 488
_diffrn_standards_number 227
_exptl_absorpt_coefficient_mu 2.950
_exptl_absorpt_correction_T_max 0.8632
_exptl_absorpt_correction_T_min 0.4604
_exptl_absorpt_correction_type integration
_exptl_absorpt_process_details '(Bruker, 2001)'
_exptl_crystal_colour colorless
_exptl_crystal_density_diffrn 1.322
_exptl_crystal_description tabular_cut
_exptl_crystal_F_000 1728
_exptl_crystal_id g50fas
_exptl_crystal_preparation
; 
The data crystal was mounted using oil (Parantone-N, Exxon) to a 
0.3 mm cryo-loop (Hampton Research) with the (0 0 1) scattering planes 
roughly normal to the spindle axis. 
;
_exptl_crystal_recrystallization_method 'recrystallized from pentane at 0 C'
_exptl_crystal_size_max 0.36
_exptl_crystal_size_mid 0.18
_exptl_crystal_size_min 0.05
_refine_diff_density_max 0.309
_refine_diff_density_min -0.326
_refine_diff_density_rms 0.057
_refine_ls_abs_structure_details 'Flack H D (1983), Acta Cryst. A39, 876-881'
_refine_ls_abs_structure_Flack 0.014(8)
_refine_ls_extinction_method none
_refine_ls_goodness_of_fit_ref 0.904
_refine_ls_hydrogen_treatment noref
_refine_ls_matrix_type full
_refine_ls_number_parameters 415
_refine_ls_number_reflns 7585
_refine_ls_number_restraints 0
_refine_ls_restrained_S_all 0.904
_refine_ls_R_factor_all 0.0945
_refine_ls_R_factor_gt 0.0371
_refine_ls_shift/su_max 0.001
_refine_ls_shift/su_mean 0.000
_refine_ls_structure_factor_coef Fsqd
_refine_ls_weighting_details 'calc w=1/[\s^2^(Fo^2^)+(0.0348P)^2^+0.0000P] where P=(Fo^2^+2Fc^2^)/3'
_refine_ls_weighting_scheme calc
_refine_ls_wR_factor_gt 0.0666
_refine_ls_wR_factor_ref 0.0791
_reflns_number_gt 4353
_reflns_number_total 7585
_reflns_threshold_expression >2sigma(I)
_cod_data_source_file jo052142nsi20051013_042842.cif
_cod_original_sg_symbol_Hall 'P 2ac 2ab '
_cod_database_code 4021492

loop_
_symmetry_equiv_pos_as_xyz
'x, y, z'
'-x+1/2, -y, z+1/2'
'-x, y+1/2, -z+1/2'
'x+1/2, -y+1/2, -z'

loop_
_atom_site_label
_atom_site_type_symbol
_atom_site_fract_x
_atom_site_fract_y
_atom_site_fract_z
_atom_site_U_iso_or_equiv
_atom_site_adp_type
_atom_site_occupancy
_atom_site_symmetry_multiplicity
_atom_site_calc_flag
_atom_site_refinement_flags
Br1 Br 0.05187(4) 0.72271(3) 0.28701(3) 0.06156(16) Uani 1 1 d .
C1 C -0.0565(3) 0.4782(2) 0.3281(2) 0.0372(10) Uani 1 1 d .
C2 C -0.0408(3) 0.5633(2) 0.2929(2) 0.0421(11) Uani 1 1 d .
H2A H -0.0221 0.5551 0.2426 0.050 Uiso 1 1 calc R
H2B H -0.1029 0.5949 0.2940 0.050 Uiso 1 1 calc R
C3 C 0.0384(3) 0.6126(2) 0.3303(2) 0.0384(11) Uani 1 1 d .
H3A H 0.0191 0.6198 0.3812 0.046 Uiso 1 1 calc R
C4 C 0.1350(3) 0.5668(2) 0.3277(2) 0.0363(11) Uani 1 1 d .
H4A H 0.1866 0.6010 0.3502 0.044 Uiso 1 1 calc R
H4B H 0.1539 0.5571 0.2776 0.044 Uiso 1 1 calc R
C5 C 0.1267(3) 0.4843(2) 0.3661(2) 0.0332(10) Uani 1 1 d .
C6 C 0.2219(3) 0.4348(3) 0.3626(2) 0.0403(11) Uani 1 1 d .
H6A H 0.2376 0.4235 0.3123 0.048 Uiso 1 1 calc R
H6B H 0.2755 0.4690 0.3825 0.048 Uiso 1 1 calc R
C7 C 0.2178(3) 0.3530(3) 0.4027(2) 0.0435(12) Uani 1 1 d .
H7A H 0.2060 0.3658 0.4539 0.052 Uiso 1 1 calc R
C8 C 0.1309(3) 0.3020(3) 0.3757(2) 0.0476(12) Uani 1 1 d .
H8A H 0.1437 0.2847 0.3262 0.057 Uiso 1 1 calc R
H8B H 0.1246 0.2512 0.4049 0.057 Uiso 1 1 calc R
C9 C 0.0352(3) 0.3498(2) 0.3784(2) 0.0405(11) Uani 1 1 d .
H9A H 0.0183 0.3617 0.4285 0.049 Uiso 1 1 calc R
H9B H -0.0177 0.3152 0.3580 0.049 Uiso 1 1 calc R
C10 C 0.0418(3) 0.4317(2) 0.3370(2) 0.0324(10) Uani 1 1 d .
H10A H 0.0621 0.4157 0.2879 0.039 Uiso 1 1 calc R
C11 C -0.1140(3) 0.4878(3) 0.3988(2) 0.0466(12) Uani 1 1 d .
H11A H -0.0759 0.5219 0.4319 0.070 Uiso 1 1 calc R
H11B H -0.1252 0.4330 0.4197 0.070 Uiso 1 1 calc R
H11C H -0.1770 0.5147 0.3894 0.070 Uiso 1 1 calc R
C12 C -0.1236(3) 0.4282(3) 0.2774(2) 0.0536(13) Uani 1 1 d .
H12A H -0.0915 0.4224 0.2311 0.080 Uiso 1 1 calc R
H12B H -0.1859 0.4575 0.2714 0.080 Uiso 1 1 calc R
H12C H -0.1358 0.3731 0.2975 0.080 Uiso 1 1 calc R
C13 C 0.3143(3) 0.3062(3) 0.3974(3) 0.0632(15) Uani 1 1 d .
H13A H 0.3115 0.2566 0.4274 0.095 Uiso 1 1 calc R
H13B H 0.3678 0.3421 0.4135 0.095 Uiso 1 1 calc R
H13C H 0.3257 0.2899 0.3480 0.095 Uiso 1 1 calc R
O1 O 0.10511(17) 0.50289(16) 0.44076(12) 0.0351(7) Uani 1 1 d .
H1A H 0.1553 0.5226 0.4603 0.053 Uiso 1 1 calc R
Br2 Br 0.76755(4) 0.49366(4) 0.07977(3) 0.0793(2) Uani 1 1 d .
C14 C 0.5249(3) 0.4900(3) 0.2241(2) 0.0457(11) Uani 1 1 d .
C15 C 0.6295(3) 0.4868(3) 0.1939(2) 0.0536(12) Uani 1 1 d .
H15A H 0.6699 0.5297 0.2175 0.064 Uiso 1 1 calc R
H15B H 0.6587 0.4320 0.2048 0.064 Uiso 1 1 calc R
C16 C 0.6316(3) 0.5007(3) 0.1147(2) 0.0517(12) Uani 1 1 d .
H16A H 0.5921 0.4562 0.0913 0.062 Uiso 1 1 calc R
C17 C 0.5894(3) 0.5834(3) 0.0951(2) 0.0454(12) Uani 1 1 d .
H17A H 0.5922 0.5908 0.0429 0.054 Uiso 1 1 calc R
H17B H 0.6284 0.6282 0.1173 0.054 Uiso 1 1 calc R
C18 C 0.4829(3) 0.5892(3) 0.1202(2) 0.0378(11) Uani 1 1 d .
C19 C 0.4418(3) 0.6748(3) 0.1029(2) 0.0467(12) Uani 1 1 d .
H19A H 0.4827 0.7175 0.1263 0.056 Uiso 1 1 calc R
H19B H 0.4460 0.6839 0.0510 0.056 Uiso 1 1 calc R
C20 C 0.3361(3) 0.6860(3) 0.1263(3) 0.0568(14) Uani 1 1 d .
H20A H 0.2956 0.6437 0.1009 0.068 Uiso 1 1 calc R
C21 C 0.3300(4) 0.6675(3) 0.2058(3) 0.0637(14) Uani 1 1 d .
H21A H 0.3675 0.7102 0.2319 0.076 Uiso 1 1 calc R
H21B H 0.2608 0.6713 0.2210 0.076 Uiso 1 1 calc R
C22 C 0.3694(3) 0.5824(3) 0.2253(2) 0.0543(13) Uani 1 1 d .
H22A H 0.3277 0.5391 0.2034 0.065 Uiso 1 1 calc R
H22B H 0.3666 0.5753 0.2774 0.065 Uiso 1 1 calc R
C23 C 0.4754(3) 0.5716(3) 0.1999(2) 0.0419(11) Uani 1 1 d .
H23A H 0.5132 0.6170 0.2235 0.050 Uiso 1 1 calc R
C24 C 0.4690(3) 0.4109(3) 0.2052(2) 0.0541(13) Uani 1 1 d .
H24A H 0.4042 0.4121 0.2276 0.081 Uiso 1 1 calc R
H24B H 0.5054 0.3625 0.2224 0.081 Uiso 1 1 calc R
H24C H 0.4614 0.4073 0.1536 0.081 Uiso 1 1 calc R
C25 C 0.5355(4) 0.4910(3) 0.3057(2) 0.0645(14) Uani 1 1 d .
H25A H 0.4704 0.4892 0.3276 0.097 Uiso 1 1 calc R
H25B H 0.5693 0.5418 0.3204 0.097 Uiso 1 1 calc R
H25C H 0.5734 0.4426 0.3210 0.097 Uiso 1 1 calc R
C26 C 0.2964(4) 0.7716(3) 0.1070(3) 0.0866(18) Uani 1 1 d .
H26A H 0.3022 0.7801 0.0556 0.130 Uiso 1 1 calc R
H26B H 0.3342 0.8143 0.1319 0.130 Uiso 1 1 calc R
H26C H 0.2275 0.7754 0.1209 0.130 Uiso 1 1 calc R
O2 O 0.42546(18) 0.52649(17) 0.08310(14) 0.0417(7) Uani 1 1 d .
H2C H 0.4304 0.5338 0.0391 0.062 Uiso 1 1 calc R
Br3 Br 0.19623(4) 0.79794(3) 0.69195(3) 0.0783(2) Uani 1 1 d .
C27 C 0.3570(3) 0.7276(3) 0.5047(2) 0.0475(12) Uani 1 1 d .
C28 C 0.3173(3) 0.7773(3) 0.5695(2) 0.0530(12) Uani 1 1 d .
H28A H 0.3729 0.7929 0.6005 0.064 Uiso 1 1 calc R
H28B H 0.2866 0.8292 0.5523 0.064 Uiso 1 1 calc R
C29 C 0.2436(3) 0.7295(3) 0.6126(2) 0.0481(12) Uani 1 1 d .
H29A H 0.1869 0.7143 0.5816 0.058 Uiso 1 1 calc R
C30 C 0.2899(3) 0.6509(3) 0.6415(2) 0.0402(11) Uani 1 1 d .
H30A H 0.2422 0.6212 0.6718 0.048 Uiso 1 1 calc R
H30B H 0.3474 0.6654 0.6710 0.048 Uiso 1 1 calc R
C31 C 0.3218(3) 0.5950(2) 0.5808(2) 0.0352(10) Uani 1 1 d .
C32 C 0.3723(3) 0.5170(3) 0.6090(2) 0.0407(11) Uani 1 1 d .
H32A H 0.4296 0.5336 0.6379 0.049 Uiso 1 1 calc R
H32B H 0.3264 0.4869 0.6405 0.049 Uiso 1 1 calc R
C33 C 0.4062(3) 0.4588(3) 0.5505(2) 0.0466(13) Uani 1 1 d .
H33A H 0.3474 0.4405 0.5230 0.056 Uiso 1 1 calc R
C34 C 0.4742(3) 0.5050(3) 0.5003(2) 0.0484(12) Uani 1 1 d .
H34A H 0.4924 0.4680 0.4605 0.058 Uiso 1 1 calc R
H34B H 0.5349 0.5202 0.5259 0.058 Uiso 1 1 calc R
C35 C 0.4264(3) 0.5837(3) 0.4707(2) 0.0484(13) Uani 1 1 d .
H35A H 0.3699 0.5682 0.4407 0.058 Uiso 1 1 calc R
H35B H 0.4742 0.6135 0.4405 0.058 Uiso 1 1 calc R
C36 C 0.3915(3) 0.6417(3) 0.5307(2) 0.0392(11) Uani 1 1 d .
H36A H 0.4513 0.6530 0.5598 0.047 Uiso 1 1 calc R
C37 C 0.2793(3) 0.7237(3) 0.4469(2) 0.0626(14) Uani 1 1 d .
H37A H 0.3082 0.7010 0.4034 0.094 Uiso 1 1 calc R
H37B H 0.2544 0.7797 0.4375 0.094 Uiso 1 1 calc R
H37C H 0.2254 0.6880 0.4625 0.094 Uiso 1 1 calc R
C38 C 0.4449(4) 0.7765(3) 0.4759(2) 0.0678(15) Uani 1 1 d .
H38A H 0.4636 0.7544 0.4294 0.102 Uiso 1 1 calc R
H38B H 0.5001 0.7712 0.5088 0.102 Uiso 1 1 calc R
H38C H 0.4271 0.8351 0.4712 0.102 Uiso 1 1 calc R
C39 C 0.4564(4) 0.3821(3) 0.5806(3) 0.0666(15) Uani 1 1 d .
H39A H 0.4759 0.3454 0.5416 0.100 Uiso 1 1 calc R
H39B H 0.4110 0.3526 0.6120 0.100 Uiso 1 1 calc R
H39C H 0.5146 0.3988 0.6074 0.100 Uiso 1 1 calc R
O3 O 0.23663(19) 0.57105(17) 0.54052(13) 0.0394(7) Uani 1 1 d .
H3B H 0.1997 0.5420 0.5660 0.059 Uiso 1 1 calc R

loop_
_atom_site_aniso_label
_atom_site_aniso_U_11
_atom_site_aniso_U_22
_atom_site_aniso_U_33
_atom_site_aniso_U_23
_atom_site_aniso_U_13
_atom_site_aniso_U_12
Br1 0.0716(4) 0.0432(3) 0.0698(3) 0.0159(3) 0.0125(3) 0.0078(3)
C1 0.037(3) 0.040(3) 0.034(2) -0.004(2) -0.005(2) -0.002(2)
C2 0.045(3) 0.039(2) 0.042(3) 0.001(2) -0.003(2) 0.007(2)
C3 0.043(3) 0.031(2) 0.042(3) 0.003(2) 0.006(2) 0.004(2)
C4 0.041(3) 0.032(2) 0.036(2) 0.001(2) 0.001(2) 0.001(2)
C5 0.032(2) 0.033(2) 0.035(2) -0.003(2) -0.002(2) 0.000(2)
C6 0.039(3) 0.042(3) 0.040(3) -0.001(2) -0.001(2) -0.004(2)
C7 0.041(3) 0.044(3) 0.046(3) 0.002(2) -0.010(2) 0.007(2)
C8 0.051(3) 0.036(3) 0.056(3) -0.001(2) -0.003(2) 0.002(3)
C9 0.037(3) 0.035(3) 0.050(3) -0.002(2) -0.005(2) -0.001(2)
C10 0.035(3) 0.031(2) 0.032(2) -0.0067(19) -0.004(2) -0.002(2)
C11 0.036(2) 0.051(3) 0.053(3) -0.007(2) -0.002(2) 0.007(2)
C12 0.043(3) 0.057(3) 0.060(3) -0.004(3) -0.019(3) -0.001(3)
C13 0.056(3) 0.055(3) 0.079(4) -0.004(3) -0.017(3) 0.022(3)
O1 0.0348(15) 0.0413(17) 0.0293(15) -0.0063(14) -0.0017(12) -0.0028(15)
Br2 0.0420(3) 0.1110(5) 0.0850(4) -0.0072(4) 0.0155(3) 0.0052(3)
C14 0.040(3) 0.060(3) 0.037(3) -0.003(2) 0.001(2) -0.008(3)
C15 0.044(3) 0.063(3) 0.054(3) -0.001(3) -0.004(2) -0.004(3)
C16 0.034(3) 0.060(3) 0.060(3) -0.013(3) 0.006(2) -0.006(3)
C17 0.041(3) 0.055(3) 0.040(3) -0.005(2) 0.007(2) -0.011(2)
C18 0.032(3) 0.045(3) 0.036(3) -0.008(2) 0.003(2) -0.011(2)
C19 0.045(3) 0.045(3) 0.050(3) -0.005(2) 0.002(2) -0.016(3)
C20 0.044(3) 0.053(3) 0.073(4) -0.006(3) 0.006(3) 0.007(3)
C21 0.055(3) 0.064(3) 0.072(4) -0.017(3) 0.017(3) -0.001(3)
C22 0.048(3) 0.068(4) 0.047(3) -0.010(3) 0.007(3) 0.003(3)
C23 0.037(3) 0.046(3) 0.043(3) -0.010(2) 0.009(2) -0.002(2)
C24 0.046(3) 0.058(3) 0.058(3) 0.006(3) -0.003(3) -0.006(3)
C25 0.074(3) 0.079(3) 0.041(3) -0.002(3) -0.011(3) -0.003(3)
C26 0.078(4) 0.069(4) 0.113(5) 0.005(4) 0.004(4) 0.009(4)
O2 0.0406(17) 0.0536(19) 0.0308(15) -0.0070(15) -0.0011(14) -0.0145(14)
Br3 0.0816(4) 0.0646(4) 0.0885(4) -0.0251(3) 0.0206(3) 0.0017(3)
C27 0.057(3) 0.039(3) 0.046(3) 0.001(3) 0.000(2) -0.016(3)
C28 0.063(3) 0.040(3) 0.056(3) -0.005(3) -0.004(3) -0.007(3)
C29 0.050(3) 0.042(3) 0.052(3) -0.004(2) 0.000(2) -0.002(3)
C30 0.036(3) 0.048(3) 0.036(3) -0.001(2) 0.001(2) -0.008(2)
C31 0.036(3) 0.038(3) 0.031(2) -0.001(2) -0.006(2) -0.007(2)
C32 0.039(3) 0.044(3) 0.039(3) 0.005(2) -0.004(2) -0.003(2)
C33 0.042(3) 0.048(3) 0.049(3) -0.001(2) -0.005(2) -0.003(2)
C34 0.042(3) 0.062(3) 0.041(3) -0.009(3) 0.002(2) 0.002(3)
C35 0.053(3) 0.056(3) 0.035(3) -0.001(2) 0.006(2) -0.015(3)
C36 0.035(3) 0.049(3) 0.034(3) 0.001(2) 0.001(2) -0.013(2)
C37 0.084(4) 0.048(3) 0.056(3) 0.008(3) -0.017(3) -0.002(3)
C38 0.091(4) 0.049(3) 0.064(3) 0.010(3) 0.009(3) -0.024(3)
C39 0.068(4) 0.056(3) 0.076(4) 0.001(3) -0.014(3) 0.019(3)
O3 0.0368(17) 0.0440(18) 0.0373(16) 0.0031(14) -0.0081(14) -0.0149(15)

loop_
_atom_type_symbol
_atom_type_description
_atom_type_scat_dispersion_real
_atom_type_scat_dispersion_imag
_atom_type_scat_source
C C 0.0033 0.0016 'International Tables Vol C Tables 4.2.6.8 and 6.1.1.4'
H H 0.0000 0.0000 'International Tables Vol C Tables 4.2.6.8 and 6.1.1.4'
O O 0.0106 0.0060 'International Tables Vol C Tables 4.2.6.8 and 6.1.1.4'
Br Br -0.2901 2.4595 'International Tables Vol C Tables 4.2.6.8 and 6.1.1.4'

loop_
_exptl_crystal_face_index_h
_exptl_crystal_face_index_k
_exptl_crystal_face_index_l
_exptl_crystal_face_perp_dist
-1.00 1.00 0.00 0.0250
1.00 -1.00 0.00 0.0250
-1.00 2.00 3.00 0.1600
0.00 0.00 -1.00 0.1800
-2.00 -2.00 1.00 0.0900
1.00 1.00 0.00 0.0900

loop_
_geom_angle_atom_site_label_1
_geom_angle_atom_site_label_2
_geom_angle_atom_site_label_3
_geom_angle
C2 C1 C10 110.9(3)
C2 C1 C12 106.2(3)
C10 C1 C12 109.2(3)
C2 C1 C11 110.6(3)
C10 C1 C11 113.2(3)
C12 C1 C11 106.4(3)
C3 C2 C1 111.5(3)
C3 C2 H2A 109.3
C1 C2 H2A 109.3
C3 C2 H2B 109.3
C1 C2 H2B 109.3
H2A C2 H2B 108.0
C4 C3 C2 110.6(3)
C4 C3 Br1 110.2(3)
C2 C3 Br1 110.3(3)
C4 C3 H3A 108.6
C2 C3 H3A 108.6
Br1 C3 H3A 108.6
C3 C4 C5 110.2(3)
C3 C4 H4A 109.6
C5 C4 H4A 109.6
C3 C4 H4B 109.6
C5 C4 H4B 109.6
H4A C4 H4B 108.1
O1 C5 C4 107.1(3)
O1 C5 C6 108.6(3)
C4 C5 C6 111.9(3)
O1 C5 C10 107.6(3)
C4 C5 C10 111.7(3)
C6 C5 C10 109.7(3)
C7 C6 C5 113.7(3)
C7 C6 H6A 108.8
C5 C6 H6A 108.8
C7 C6 H6B 108.8
C5 C6 H6B 108.8
H6A C6 H6B 107.7
C6 C7 C13 111.5(4)
C6 C7 C8 109.2(3)
C13 C7 C8 112.6(3)
C6 C7 H7A 107.8
C13 C7 H7A 107.8
C8 C7 H7A 107.8
C9 C8 C7 112.6(3)
C9 C8 H8A 109.1
C7 C8 H8A 109.1
C9 C8 H8B 109.1
C7 C8 H8B 109.1
H8A C8 H8B 107.8
C8 C9 C10 111.6(4)
C8 C9 H9A 109.3
C10 C9 H9A 109.3
C8 C9 H9B 109.3
C10 C9 H9B 109.3
H9A C9 H9B 108.0
C9 C10 C5 109.8(3)
C9 C10 C1 114.9(3)
C5 C10 C1 115.2(3)
C9 C10 H10A 105.3
C5 C10 H10A 105.3
C1 C10 H10A 105.3
C1 C11 H11A 109.5
C1 C11 H11B 109.5
H11A C11 H11B 109.5
C1 C11 H11C 109.5
H11A C11 H11C 109.5
H11B C11 H11C 109.5
C1 C12 H12A 109.5
C1 C12 H12B 109.5
H12A C12 H12B 109.5
C1 C12 H12C 109.5
H12A C12 H12C 109.5
H12B C12 H12C 109.5
C7 C13 H13A 109.5
C7 C13 H13B 109.5
H13A C13 H13B 109.5
C7 C13 H13C 109.5
H13A C13 H13C 109.5
H13B C13 H13C 109.5
C5 O1 H1A 109.5
C24 C14 C15 110.5(4)
C24 C14 C25 106.7(4)
C15 C14 C25 106.4(3)
C24 C14 C23 114.9(3)
C15 C14 C23 109.0(3)
C25 C14 C23 109.0(4)
C16 C15 C14 112.3(4)
C16 C15 H15A 109.2
C14 C15 H15A 109.2
C16 C15 H15B 109.2
C14 C15 H15B 109.2
H15A C15 H15B 107.9
C17 C16 C15 111.6(4)
C17 C16 Br2 109.3(3)
C15 C16 Br2 109.9(3)
C17 C16 H16A 108.7
C15 C16 H16A 108.7
Br2 C16 H16A 108.7
C16 C17 C18 110.0(4)
C16 C17 H17A 109.7
C18 C17 H17A 109.7
C16 C17 H17B 109.7
C18 C17 H17B 109.7
H17A C17 H17B 108.2
O2 C18 C19 109.0(3)
O2 C18 C23 107.8(3)
C19 C18 C23 110.7(3)
O2 C18 C17 108.7(3)
C19 C18 C17 109.7(4)
C23 C18 C17 110.8(4)
C20 C19 C18 113.2(4)
C20 C19 H19A 108.9
C18 C19 H19A 108.9
C20 C19 H19B 108.9
C18 C19 H19B 108.9
H19A C19 H19B 107.7
C19 C20 C26 112.0(4)
C19 C20 C21 108.2(4)
C26 C20 C21 113.0(4)
C19 C20 H20A 107.8
C26 C20 H20A 107.8
C21 C20 H20A 107.8
C22 C21 C20 113.2(4)
C22 C21 H21A 108.9
C20 C21 H21A 108.9
C22 C21 H21B 108.9
C20 C21 H21B 108.9
H21A C21 H21B 107.7
C21 C22 C23 111.2(4)
C21 C22 H22A 109.4
C23 C22 H22A 109.4
C21 C22 H22B 109.4
C23 C22 H22B 109.4
H22A C22 H22B 108.0
C18 C23 C22 110.3(4)
C18 C23 C14 114.7(3)
C22 C23 C14 114.7(4)
C18 C23 H23A 105.4
C22 C23 H23A 105.4
C14 C23 H23A 105.4
C14 C24 H24A 109.5
C14 C24 H24B 109.5
H24A C24 H24B 109.5
C14 C24 H24C 109.5
H24A C24 H24C 109.5
H24B C24 H24C 109.5
C14 C25 H25A 109.5
C14 C25 H25B 109.5
H25A C25 H25B 109.5
C14 C25 H25C 109.5
H25A C25 H25C 109.5
H25B C25 H25C 109.5
C20 C26 H26A 109.5
C20 C26 H26B 109.5
H26A C26 H26B 109.5
C20 C26 H26C 109.5
H26A C26 H26C 109.5
H26B C26 H26C 109.5
C18 O2 H2C 109.5
C37 C27 C38 108.2(4)
C37 C27 C36 113.8(4)
C38 C27 C36 109.5(4)
C37 C27 C28 109.8(4)
C38 C27 C28 106.5(3)
C36 C27 C28 108.6(3)
C29 C28 C27 113.0(3)
C29 C28 H28A 109.0
C27 C28 H28A 109.0
C29 C28 H28B 109.0
C27 C28 H28B 109.0
H28A C28 H28B 107.8
C28 C29 C30 110.0(4)
C28 C29 Br3 110.0(3)
C30 C29 Br3 109.4(3)
C28 C29 H29A 109.1
C30 C29 H29A 109.1
Br3 C29 H29A 109.1
C29 C30 C31 110.1(3)
C29 C30 H30A 109.6
C31 C30 H30A 109.6
C29 C30 H30B 109.6
C31 C30 H30B 109.6
H30A C30 H30B 108.2
O3 C31 C30 108.9(3)
O3 C31 C32 109.1(3)
C30 C31 C32 110.7(3)
O3 C31 C36 108.0(3)
C30 C31 C36 110.4(3)
C32 C31 C36 109.6(4)
C33 C32 C31 113.1(3)
C33 C32 H32A 109.0
C31 C32 H32A 109.0
C33 C32 H32B 109.0
C31 C32 H32B 109.0
H32A C32 H32B 107.8
C34 C33 C32 109.6(4)
C34 C33 C39 110.8(4)
C32 C33 C39 111.6(4)
C34 C33 H33A 108.3
C32 C33 H33A 108.3
C39 C33 H33A 108.3
C33 C34 C35 111.8(3)
C33 C34 H34A 109.2
C35 C34 H34A 109.2
C33 C34 H34B 109.2
C35 C34 H34B 109.2
H34A C34 H34B 107.9
C34 C35 C36 111.5(3)
C34 C35 H35A 109.3
C36 C35 H35A 109.3
C34 C35 H35B 109.3
C36 C35 H35B 109.3
H35A C35 H35B 108.0
C31 C36 C35 110.2(3)
C31 C36 C27 116.4(4)
C35 C36 C27 113.9(3)
C31 C36 H36A 105.0
C35 C36 H36A 105.0
C27 C36 H36A 105.0
C27 C37 H37A 109.5
C27 C37 H37B 109.5
H37A C37 H37B 109.5
C27 C37 H37C 109.5
H37A C37 H37C 109.5
H37B C37 H37C 109.5
C27 C38 H38A 109.5
C27 C38 H38B 109.5
H38A C38 H38B 109.5
C27 C38 H38C 109.5
H38A C38 H38C 109.5
H38B C38 H38C 109.5
C33 C39 H39A 109.5
C33 C39 H39B 109.5
H39A C39 H39B 109.5
C33 C39 H39C 109.5
H39A C39 H39C 109.5
H39B C39 H39C 109.5
C31 O3 H3B 109.5

loop_
_geom_bond_atom_site_label_1
_geom_bond_atom_site_label_2
_geom_bond_distance
Br1 C3 1.963(4)
C1 C2 1.538(5)
C1 C10 1.548(5)
C1 C12 1.550(5)
C1 C11 1.553(5)
C2 C3 1.517(6)
C2 H2A 0.9900
C2 H2B 0.9900
C3 C4 1.512(5)
C3 H3A 1.0000
C4 C5 1.518(5)
C4 H4A 0.9900
C4 H4B 0.9900
C5 O1 1.468(4)
C5 C6 1.527(5)
C5 C10 1.537(5)
C6 C7 1.521(5)
C6 H6A 0.9900
C6 H6B 0.9900
C7 C13 1.521(6)
C7 C8 1.531(6)
C7 H7A 1.0000
C8 C9 1.517(5)
C8 H8A 0.9900
C8 H8B 0.9900
C9 C10 1.536(5)
C9 H9A 0.9900
C9 H9B 0.9900
C10 H10A 1.0000
C11 H11A 0.9800
C11 H11B 0.9800
C11 H11C 0.9800
C12 H12A 0.9800
C12 H12B 0.9800
C12 H12C 0.9800
C13 H13A 0.9800
C13 H13B 0.9800
C13 H13C 0.9800
O1 H1A 0.8400
Br2 C16 1.973(4)
C14 C24 1.529(6)
C14 C15 1.538(6)
C14 C25 1.544(6)
C14 C23 1.547(6)
C15 C16 1.509(6)
C15 H15A 0.9900
C15 H15B 0.9900
C16 C17 1.500(6)
C16 H16A 1.0000
C17 C18 1.532(6)
C17 H17A 0.9900
C17 H17B 0.9900
C18 O2 1.458(4)
C18 C19 1.526(6)
C18 C23 1.531(6)
C19 C20 1.520(6)
C19 H19A 0.9900
C19 H19B 0.9900
C20 C26 1.527(7)
C20 C21 1.529(7)
C20 H20A 1.0000
C21 C22 1.518(6)
C21 H21A 0.9900
C21 H21B 0.9900
C22 C23 1.535(6)
C22 H22A 0.9900
C22 H22B 0.9900
C23 H23A 1.0000
C24 H24A 0.9800
C24 H24B 0.9800
C24 H24C 0.9800
C25 H25A 0.9800
C25 H25B 0.9800
C25 H25C 0.9800
C26 H26A 0.9800
C26 H26B 0.9800
C26 H26C 0.9800
O2 H2C 0.8400
Br3 C29 1.968(4)
C27 C37 1.522(6)
C27 C38 1.536(6)
C27 C36 1.543(6)
C27 C28 1.557(6)
C28 C29 1.506(6)
C28 H28A 0.9900
C28 H28B 0.9900
C29 C30 1.518(6)
C29 H29A 1.0000
C30 C31 1.520(5)
C30 H30A 0.9900
C30 H30B 0.9900
C31 O3 1.441(4)
C31 C32 1.531(5)
C31 C36 1.537(5)
C32 C33 1.520(6)
C32 H32A 0.9900
C32 H32B 0.9900
C33 C34 1.519(6)
C33 C39 1.524(6)
C33 H33A 1.0000
C34 C35 1.532(6)
C34 H34A 0.9900
C34 H34B 0.9900
C35 C36 1.542(6)
C35 H35A 0.9900
C35 H35B 0.9900
C36 H36A 1.0000
C37 H37A 0.9800
C37 H37B 0.9800
C37 H37C 0.9800
C38 H38A 0.9800
C38 H38B 0.9800
C38 H38C 0.9800
C39 H39A 0.9800
C39 H39B 0.9800
C39 H39C 0.9800
O3 H3B 0.8400

loop_
_geom_hbond_atom_site_label_D
_geom_hbond_atom_site_label_H
_geom_hbond_atom_site_label_A
_geom_hbond_distance_DH
_geom_hbond_distance_HA
_geom_hbond_distance_DA
_geom_hbond_angle_DHA
_geom_hbond_site_symmetry_A
O1 H1A O3 0.84 2.03 2.822(3) 156.5 .
O2 H2C O1 0.84 2.00 2.755(3) 148.4 2_564
O3 H3B O2 0.84 2.06 2.831(4) 152.5 2_565

loop_
_geom_torsion_atom_site_label_1
_geom_torsion_atom_site_label_2
_geom_torsion_atom_site_label_3
_geom_torsion_atom_site_label_4
_geom_torsion
C10 C1 C2 C3 -51.0(4)
C12 C1 C2 C3 -169.6(3)
C11 C1 C2 C3 75.4(4)
C1 C2 C3 C4 60.6(4)
C1 C2 C3 Br1 -177.2(3)
C2 C3 C4 C5 -62.0(4)
Br1 C3 C4 C5 175.7(3)
C3 C4 C5 O1 -63.0(4)
C3 C4 C5 C6 178.2(3)
C3 C4 C5 C10 54.6(4)
O1 C5 C6 C7 60.0(4)
C4 C5 C6 C7 178.0(3)
C10 C5 C6 C7 -57.4(4)
C5 C6 C7 C13 179.9(3)
C5 C6 C7 C8 54.9(4)
C6 C7 C8 C9 -53.4(5)
C13 C7 C8 C9 -177.8(4)
C7 C8 C9 C10 55.9(5)
C8 C9 C10 C5 -56.6(4)
C8 C9 C10 C1 171.8(3)
O1 C5 C10 C9 -61.7(4)
C4 C5 C10 C9 -179.0(3)
C6 C5 C10 C9 56.3(4)
O1 C5 C10 C1 69.8(4)
C4 C5 C10 C1 -47.5(5)
C6 C5 C10 C1 -172.2(3)
C2 C1 C10 C9 174.2(3)
C12 C1 C10 C9 -69.0(4)
C11 C1 C10 C9 49.3(4)
C2 C1 C10 C5 45.2(4)
C12 C1 C10 C5 161.9(3)
C11 C1 C10 C5 -79.8(4)
C24 C14 C15 C16 74.7(5)
C25 C14 C15 C16 -169.9(4)
C23 C14 C15 C16 -52.5(5)
C14 C15 C16 C17 59.6(5)
C14 C15 C16 Br2 -179.0(3)
C15 C16 C17 C18 -59.6(5)
Br2 C16 C17 C18 178.6(3)
C16 C17 C18 O2 -63.2(4)
C16 C17 C18 C19 177.6(3)
C16 C17 C18 C23 55.1(5)
O2 C18 C19 C20 61.2(4)
C23 C18 C19 C20 -57.2(5)
C17 C18 C19 C20 -179.8(4)
C18 C19 C20 C26 -178.9(4)
C18 C19 C20 C21 55.8(5)
C19 C20 C21 C22 -55.4(5)
C26 C20 C21 C22 -180.0(4)
C20 C21 C22 C23 56.2(5)
O2 C18 C23 C22 -64.4(4)
C19 C18 C23 C22 54.7(5)
C17 C18 C23 C22 176.7(3)
O2 C18 C23 C14 66.9(4)
C19 C18 C23 C14 -174.0(3)
C17 C18 C23 C14 -52.0(5)
C21 C22 C23 C18 -54.6(5)
C21 C22 C23 C14 174.1(4)
C24 C14 C23 C18 -74.8(5)
C15 C14 C23 C18 49.8(5)
C25 C14 C23 C18 165.5(3)
C24 C14 C23 C22 54.4(5)
C15 C14 C23 C22 179.0(4)
C25 C14 C23 C22 -65.3(5)
C37 C27 C28 C29 74.3(5)
C38 C27 C28 C29 -168.7(4)
C36 C27 C28 C29 -50.8(5)
C27 C28 C29 C30 60.4(5)
C27 C28 C29 Br3 -179.0(3)
C28 C29 C30 C31 -62.2(4)
Br3 C29 C30 C31 176.8(3)
C29 C30 C31 O3 -62.3(4)
C29 C30 C31 C32 177.8(3)
C29 C30 C31 C36 56.2(5)
O3 C31 C32 C33 60.4(4)
C30 C31 C32 C33 -179.8(3)
C36 C31 C32 C33 -57.7(4)
C31 C32 C33 C34 56.8(5)
C31 C32 C33 C39 179.9(4)
C32 C33 C34 C35 -55.0(5)
C39 C33 C34 C35 -178.6(4)
C33 C34 C35 C36 55.9(5)
O3 C31 C36 C35 -63.0(4)
C30 C31 C36 C35 178.0(3)
C32 C31 C36 C35 55.7(4)
O3 C31 C36 C27 68.7(4)
C30 C31 C36 C27 -50.4(5)
C32 C31 C36 C27 -172.6(3)
C34 C35 C36 C31 -55.8(5)
C34 C35 C36 C27 171.3(4)
C37 C27 C36 C31 -76.4(5)
C38 C27 C36 C31 162.3(4)
C28 C27 C36 C31 46.3(5)
C37 C27 C36 C35 53.5(5)
C38 C27 C36 C35 -67.8(5)
C28 C27 C36 C35 176.2(4)

loop_
_cod_related_entry_id
_cod_related_entry_database
_cod_related_entry_code
1 ChemSpider 9805211
